data_4036558
loop_
_publ_author_name
'Zhang, Xiang-Zhi'
'Du, Ji-Yuan'
'Deng, Yu-Hua'
'Chu, Wen-Dao'
'Yan, Xu'
'Yu, Ke-Yin'
'Fan, Chun-An'

_publ_section_title
;
 Spirocyclopropanation Reaction of para-Quinone Methides with Sulfonium
 Salts: The Synthesis of Spirocyclopropanyl para-Dienones.
;
_journal_issue 6
_journal_name_full 'The Journal of organic chemistry'
_journal_page_first 2598
_journal_page_last 2606
_journal_paper_doi 10.1021/acs.joc.5b02725
_journal_volume 81
_journal_year 2016
_chemical_formula_moiety 'C21 H18 O3'
_chemical_formula_sum 'C21 H18 O3'
_chemical_formula_weight 318.35
_space_group_crystal_system triclinic
_space_group_IT_number 2
_space_group_name_Hall '-P 1'
_space_group_name_H-M_alt 'P -1'
_atom_sites_solution_hydrogens geom
_atom_sites_solution_primary direct
_audit_creation_date 2014-01-15
_audit_creation_method
;
Olex2 1.2
(compiled 2013.12.10 svn.r2850 for OlexSys, GUI svn.r4736)
;
_cell_angle_alpha 94.502(9)
_cell_angle_beta 93.203(8)
_cell_angle_gamma 109.533(10)
_cell_formula_units_Z 4
_cell_length_a 9.0267(9)
_cell_length_b 11.7280(13)
_cell_length_c 17.0697(19)
_cell_measurement_reflns_used 5005
_cell_measurement_temperature 293(2)
_cell_measurement_theta_max 70.4820
_cell_measurement_theta_min 3.9980
_cell_volume 1691.3(3)
_computing_cell_refinement
;
CrysAlisPro, Agilent Technologies,
Version 1.171.36.28 (release 01-02-2013 CrysAlis171 .NET)
(compiled Feb  1 2013,16:14:44)
;
_computing_data_collection
;
CrysAlisPro, Agilent Technologies,
Version 1.171.36.28 (release 01-02-2013 CrysAlis171 .NET)
(compiled Feb  1 2013,16:14:44)
;
_computing_data_reduction
;
CrysAlisPro, Agilent Technologies,
Version 1.171.36.28 (release 01-02-2013 CrysAlis171 .NET)
(compiled Feb  1 2013,16:14:44)
;
_computing_molecular_graphics 'Olex2 (Dolomanov et al., 2009)'
_computing_publication_material 'Olex2 (Dolomanov et al., 2009)'
_computing_structure_refinement 'ShelXL (Sheldrick, 2008)'
_computing_structure_solution 'ShelXS (Sheldrick, 2008)'
_diffrn_ambient_temperature 293(2)
_diffrn_detector_area_resol_mean 16.0733
_diffrn_measured_fraction_theta_full 0.986
_diffrn_measured_fraction_theta_max 0.980
_diffrn_measurement_device_type 'SuperNova, Dual, Cu at zero, Eos'
_diffrn_measurement_method '\w scans'
_diffrn_orient_matrix_UB_11 0.0328738000
_diffrn_orient_matrix_UB_12 0.0983060000
_diffrn_orient_matrix_UB_13 0.0703587000
_diffrn_orient_matrix_UB_21 0.0957369000
_diffrn_orient_matrix_UB_22 -0.0639634000
_diffrn_orient_matrix_UB_23 0.0459069000
_diffrn_orient_matrix_UB_31 0.1511249000
_diffrn_orient_matrix_UB_32 0.0764695000
_diffrn_orient_matrix_UB_33 -0.0348191000
_diffrn_radiation_monochromator mirror
_diffrn_radiation_type CuK\a
_diffrn_radiation_wavelength 1.54184
_diffrn_reflns_av_R_equivalents 0.0375
_diffrn_reflns_av_unetI/netI 0.0415
_diffrn_reflns_Laue_measured_fraction_full 0.986
_diffrn_reflns_Laue_measured_fraction_max 0.980
_diffrn_reflns_limit_h_max 11
_diffrn_reflns_limit_h_min -9
_diffrn_reflns_limit_k_max 13
_diffrn_reflns_limit_k_min -14
_diffrn_reflns_limit_l_max 20
_diffrn_reflns_limit_l_min -20
_diffrn_reflns_number 14399
_diffrn_reflns_point_group_measured_fraction_full 0.986
_diffrn_reflns_point_group_measured_fraction_max 0.980
_diffrn_reflns_theta_full 67.684
_diffrn_reflns_theta_max 70.041
_diffrn_reflns_theta_min 4.021
_diffrn_source 'SuperNova (Cu) X-ray Source'
_exptl_absorpt_coefficient_mu 0.665
_exptl_absorpt_correction_T_max 1.00000
_exptl_absorpt_correction_T_min 0.77063
_exptl_absorpt_correction_type multi-scan
_exptl_absorpt_process_details
;
CrysAlisPro, Agilent Technologies,
Version 1.171.36.28 (release 01-02-2013 CrysAlis171 .NET)
(compiled Feb  1 2013,16:14:44)
Empirical absorption correction using spherical harmonics,
 implemented in SCALE3 ABSPACK scaling algorithm.
;
_exptl_crystal_colour 'clear light colourless'
_exptl_crystal_density_diffrn 1.250
_exptl_crystal_description block
_exptl_crystal_F_000 672
_exptl_crystal_size_max 0.39
_exptl_crystal_size_mid 0.34
_exptl_crystal_size_min 0.33
_refine_diff_density_max 0.258
_refine_diff_density_min -0.224
_refine_diff_density_rms 0.042
_refine_ls_extinction_coef 0.0089(11)
_refine_ls_extinction_expression Fc^*^=kFc[1+0.001xFc^2^\l^3^/sin(2\q)]^-1/4^
_refine_ls_extinction_method SHELXL
_refine_ls_goodness_of_fit_ref 1.095
_refine_ls_hydrogen_treatment mixed
_refine_ls_matrix_type full
_refine_ls_number_parameters 436
_refine_ls_number_reflns 6267
_refine_ls_number_restraints 0
_refine_ls_restrained_S_all 1.095
_refine_ls_R_factor_all 0.0776
_refine_ls_R_factor_gt 0.0659
_refine_ls_shift/su_max 0.000
_refine_ls_shift/su_mean 0.000
_refine_ls_structure_factor_coef Fsqd
_refine_ls_weighting_details
;
 w=1/[\s^2^(Fo^2^)+(0.0989P)^2^+0.3498P]
 where P=(Fo^2^+2Fc^2^)/3
;
_refine_ls_weighting_scheme calc
_refine_ls_wR_factor_gt 0.1862
_refine_ls_wR_factor_ref 0.2018
_reflns_Friedel_coverage 0.000
_reflns_number_gt 5017
_reflns_number_total 6267
_reflns_threshold_expression 'I > 2\s(I)'
_cod_data_source_file jo5b02725_si_003.cif
_cod_data_source_block zhangxzh_0113
_cod_database_code 4036558
_shelxl_version_number 2013-2
_shelx_space_group_comment
;
The symmetry employed for this shelxl refinement is uniquely defined
by the following loop, which should always be used as a source of
symmetry information in preference to the above space-group names.
They are only intended as comments.
;
_reflns_odcompleteness_completeness 91.35
_reflns_odcompleteness_iscentric 1
_reflns_odcompleteness_theta 74.33
_olex2_refinement_description
;
1. Fixed Uiso
 At 1.2 times of:
  All C(H) groups, All C(H,H) groups
 At 1.5 times of:
  All C(H,H,H) groups
2.a Ternary CH refined with riding coordinates:
 C32(H32), C11(H11), C40(H40), C18(H18)
2.b Secondary CH2 refined with riding coordinates:
 C42(H42A,H42B), C20(H20A,H20B)
2.c Aromatic/amide H refined with riding coordinates:
 C2(H2), C22(H22), C3(H3), C27(H27), C6(H6), C9(H9), C38(H38), C17(H17),
 C28(H28), C8(H8), C24(H24), C30(H30), C7(H7), C14(H14), C16(H16), C13(H13),
 C35(H35), C36(H36), C15(H15), C34(H34), C29(H29), C37(H37)
2.d Idealised Me refined as rotating group:
 C21(H21A,H21B,H21C), C43(H43A,H43B,H43C)
;

loop_
_space_group_symop_operation_xyz
'x, y, z'
'-x, -y, -z'

loop_
_atom_site_label
_atom_site_type_symbol
_atom_site_fract_x
_atom_site_fract_y
_atom_site_fract_z
_atom_site_U_iso_or_equiv
_atom_site_adp_type
_atom_site_occupancy
_atom_site_site_symmetry_order
_atom_site_calc_flag
_atom_site_refinement_flags_posn
O1 O 0.3356(2) 0.04526(16) 0.31838(12) 0.0751(5) Uani 1 1 d .
O3 O 0.7819(2) -0.16100(19) 0.24786(13) 0.0847(6) Uani 1 1 d .
C25 C 1.4544(2) 0.26893(18) 0.12719(12) 0.0496(5) Uani 1 1 d .
O5 O 1.8159(2) 0.2537(2) 0.18391(14) 0.0930(7) Uani 1 1 d .
C5 C 0.5949(2) -0.09798(17) 0.40626(11) 0.0467(4) Uani 1 1 d .
O2 O 0.8877(2) -0.21316(19) 0.35587(14) 0.0897(6) Uani 1 1 d .
O6 O 1.7097(2) 0.32805(18) 0.28105(11) 0.0794(5) Uani 1 1 d .
C2 C 0.2969(3) -0.1628(2) 0.31377(14) 0.0603(6) Uani 1 1 d .
H2 H 0.1965 -0.1844 0.2879 0.072 Uiso 1 1 calc R
C32 C 1.4940(2) 0.15676(18) 0.09628(12) 0.0521(5) Uani 1 1 d .
H32 H 1.5843 0.1750 0.0643 0.063 Uiso 1 1 calc R
O4 O 1.2763(3) 0.54868(19) 0.15721(15) 0.1006(7) Uani 1 1 d .
C22 C 1.2309(3) 0.3397(2) 0.15119(13) 0.0611(6) Uani 1 1 d .
H22 H 1.1257 0.3215 0.1611 0.073 Uiso 1 1 calc R
C3 C 0.3566(2) -0.24894(19) 0.32757(13) 0.0533(5) Uani 1 1 d .
H3 H 0.2962 -0.3291 0.3102 0.064 Uiso 1 1 calc R
C1 C 0.3849(3) -0.0350(2) 0.33822(13) 0.0555(5) Uani 1 1 d .
C4 C 0.5121(2) -0.22493(18) 0.36865(12) 0.0482(5) Uani 1 1 d .
C26 C 1.5484(2) 0.39284(18) 0.10686(12) 0.0507(5) Uani 1 1 d .
C27 C 1.6968(3) 0.4189(2) 0.07887(15) 0.0659(6) Uani 1 1 d .
H27 H 1.7382 0.3568 0.0698 0.079 Uiso 1 1 calc R
C6 C 0.7289(2) -0.0667(2) 0.45897(13) 0.0563(5) Uani 1 1 d .
H6 H 0.7681 -0.1269 0.4730 0.068 Uiso 1 1 calc R
C31 C 1.4860(3) 0.48676(19) 0.11734(12) 0.0566(5) Uani 1 1 d .
C11 C 0.5512(2) -0.33240(18) 0.39796(13) 0.0546(5) Uani 1 1 d .
H11 H 0.6344 -0.3089 0.4415 0.066 Uiso 1 1 calc R
C10 C 0.5346(2) -0.00663(18) 0.38831(12) 0.0500(5) Uani 1 1 d .
C40 C 1.5360(3) 0.20143(19) 0.18121(13) 0.0547(5) Uani 1 1 d .
H40 H 1.4677 0.1515 0.2173 0.066 Uiso 1 1 calc R
C9 C 0.6134(3) 0.1133(2) 0.42047(15) 0.0620(6) Uani 1 1 d .
H9 H 0.5743 0.1741 0.4077 0.074 Uiso 1 1 calc R
C38 C 1.3542(4) -0.0641(2) 0.10984(16) 0.0738(7) Uani 1 1 d .
H38 H 1.4237 -0.0581 0.1535 0.089 Uiso 1 1 calc R
C17 C 0.4230(3) -0.5560(2) 0.35784(15) 0.0641(6) Uani 1 1 d .
H17 H 0.4974 -0.5515 0.3216 0.077 Uiso 1 1 calc R
C18 C 0.6086(3) -0.29188(19) 0.32140(14) 0.0566(5) Uani 1 1 d .
H18 H 0.5506 -0.3453 0.2746 0.068 Uiso 1 1 calc R
C12 C 0.4261(3) -0.45193(18) 0.40343(13) 0.0528(5) Uani 1 1 d .
C28 C 1.7835(3) 0.5358(2) 0.06435(18) 0.0812(8) Uani 1 1 d .
H28 H 1.8833 0.5520 0.0465 0.097 Uiso 1 1 calc R
C8 C 0.7476(3) 0.1425(2) 0.47054(15) 0.0669(6) Uani 1 1 d .
H8 H 0.8000 0.2229 0.4909 0.080 Uiso 1 1 calc R
C24 C 1.2919(3) 0.2509(2) 0.14471(13) 0.0570(5) Uani 1 1 d .
H24 H 1.2271 0.1726 0.1518 0.068 Uiso 1 1 calc R
C39 C 1.3658(3) 0.03684(19) 0.07042(13) 0.0553(5) Uani 1 1 d .
C30 C 1.5761(4) 0.6043(2) 0.10153(15) 0.0719(7) Uani 1 1 d .
H30 H 1.5351 0.6670 0.1085 0.086 Uiso 1 1 calc R
C23 C 1.3267(3) 0.4650(2) 0.14295(14) 0.0647(6) Uani 1 1 d .
C7 C 0.8048(3) 0.0526(2) 0.49081(14) 0.0614(6) Uani 1 1 d .
H7 H 0.8944 0.0720 0.5258 0.074 Uiso 1 1 calc R
C14 C 0.1999(3) -0.5726(2) 0.46517(17) 0.0746(7) Uani 1 1 d .
H14 H 0.1252 -0.5775 0.5013 0.090 Uiso 1 1 calc R
C41 C 1.7028(3) 0.2621(2) 0.21316(14) 0.0612(6) Uani 1 1 d .
C16 C 0.3083(4) -0.6675(2) 0.36635(16) 0.0745(7) Uani 1 1 d .
H16 H 0.3072 -0.7372 0.3360 0.089 Uiso 1 1 calc R
C13 C 0.3146(3) -0.4622(2) 0.45732(15) 0.0652(6) Uani 1 1 d .
H13 H 0.3168 -0.3933 0.4890 0.078 Uiso 1 1 calc R
C35 C 1.1466(3) -0.0856(3) -0.0201(2) 0.0849(8) Uani 1 1 d .
H35 H 1.0773 -0.0921 -0.0640 0.102 Uiso 1 1 calc R
C19 C 0.7763(3) -0.2195(2) 0.31189(17) 0.0677(6) Uani 1 1 d .
C36 C 1.1343(3) -0.1839(3) 0.0191(2) 0.0834(9) Uani 1 1 d .
H36 H 1.0556 -0.2578 0.0022 0.100 Uiso 1 1 calc R
C15 C 0.1972(3) -0.6753(2) 0.41900(16) 0.0719(7) Uani 1 1 d .
H15 H 0.1201 -0.7498 0.4236 0.086 Uiso 1 1 calc R
C34 C 1.2626(3) 0.0247(2) 0.00548(17) 0.0718(7) Uani 1 1 d .
H34 H 1.2709 0.0919 -0.0218 0.086 Uiso 1 1 calc R
C29 C 1.7229(4) 0.6280(2) 0.07616(18) 0.0830(8) Uani 1 1 d .
H29 H 1.7820 0.7066 0.0668 0.100 Uiso 1 1 calc R
C42 C 1.8652(4) 0.3910(3) 0.3212(2) 0.1028(11) Uani 1 1 d .
H42A H 1.8577 0.3977 0.3777 0.123 Uiso 1 1 calc R
H42B H 1.9339 0.3445 0.3099 0.123 Uiso 1 1 calc R
C20 C 0.9332(4) -0.0725(3) 0.2334(3) 0.1069(12) Uani 1 1 d .
H20A H 1.0186 -0.0955 0.2562 0.128 Uiso 1 1 calc R
H20B H 0.9419 -0.0718 0.1770 0.128 Uiso 1 1 calc R
C37 C 1.2364(4) -0.1756(2) 0.08313(19) 0.0886(10) Uani 1 1 d .
H37 H 1.2279 -0.2440 0.1091 0.106 Uiso 1 1 calc R
C21 C 0.9458(5) 0.0465(4) 0.2675(3) 0.1379(17) Uani 1 1 d .
H21A H 0.8583 0.0673 0.2467 0.207 Uiso 1 1 calc GR
H21B H 1.0427 0.1047 0.2549 0.207 Uiso 1 1 calc GR
H21C H 0.9450 0.0470 0.3237 0.207 Uiso 1 1 calc GR
C43 C 1.9311(5) 0.5096(4) 0.2962(3) 0.1467(19) Uani 1 1 d .
H43A H 1.9564 0.5027 0.2426 0.220 Uiso 1 1 calc GR
H43B H 2.0252 0.5548 0.3294 0.220 Uiso 1 1 calc GR
H43C H 1.8559 0.5510 0.2999 0.220 Uiso 1 1 calc GR

loop_
_atom_site_aniso_label
_atom_site_aniso_U_11
_atom_site_aniso_U_22
_atom_site_aniso_U_33
_atom_site_aniso_U_23
_atom_site_aniso_U_13
_atom_site_aniso_U_12
O1 0.0776(11) 0.0591(10) 0.0991(13) 0.0291(9) 0.0035(9) 0.0330(9)
O3 0.0640(11) 0.0778(13) 0.1047(15) 0.0205(11) 0.0137(10) 0.0105(9)
C25 0.0452(10) 0.0419(10) 0.0560(11) 0.0052(8) 0.0044(8) 0.0073(8)
O5 0.0603(11) 0.1029(16) 0.1119(16) -0.0182(12) -0.0047(10) 0.0310(11)
C5 0.0433(10) 0.0412(10) 0.0535(11) 0.0061(8) 0.0057(8) 0.0110(8)
O2 0.0528(10) 0.0893(14) 0.1241(17) 0.0003(12) -0.0022(10) 0.0241(10)
O6 0.0648(10) 0.0811(12) 0.0787(12) -0.0117(9) -0.0092(9) 0.0139(9)
C2 0.0488(11) 0.0567(13) 0.0744(14) 0.0177(10) -0.0090(10) 0.0165(10)
C32 0.0497(11) 0.0412(10) 0.0605(12) 0.0079(8) 0.0099(9) 0.0076(9)
O4 0.1181(18) 0.0724(13) 0.1311(18) 0.0166(12) 0.0440(15) 0.0517(13)
C22 0.0496(11) 0.0647(14) 0.0655(13) -0.0015(10) 0.0061(9) 0.0164(10)
C3 0.0465(10) 0.0440(11) 0.0636(12) 0.0124(9) -0.0048(9) 0.0077(9)
C1 0.0550(12) 0.0504(12) 0.0671(13) 0.0213(9) 0.0120(9) 0.0214(10)
C4 0.0467(10) 0.0410(10) 0.0558(11) 0.0061(8) -0.0034(8) 0.0143(8)
C26 0.0528(11) 0.0433(11) 0.0491(10) 0.0060(8) 0.0010(8) 0.0075(9)
C27 0.0589(13) 0.0494(13) 0.0834(16) 0.0147(11) 0.0154(11) 0.0073(10)
C6 0.0494(11) 0.0503(12) 0.0644(13) -0.0003(9) -0.0034(9) 0.0134(9)
C31 0.0668(13) 0.0459(11) 0.0518(11) 0.0048(8) 0.0019(9) 0.0128(10)
C11 0.0503(11) 0.0436(11) 0.0672(13) 0.0005(9) -0.0134(9) 0.0165(9)
C10 0.0503(11) 0.0435(10) 0.0576(11) 0.0115(8) 0.0124(8) 0.0154(9)
C40 0.0545(12) 0.0450(11) 0.0600(12) 0.0110(9) 0.0044(9) 0.0097(9)
C9 0.0653(14) 0.0410(11) 0.0800(15) 0.0090(10) 0.0177(11) 0.0161(10)
C38 0.0915(19) 0.0503(13) 0.0709(15) 0.0097(11) 0.0134(13) 0.0109(12)
C17 0.0719(15) 0.0453(12) 0.0721(14) 0.0017(10) -0.0050(11) 0.0191(11)
C18 0.0510(11) 0.0457(11) 0.0693(13) -0.0027(9) 0.0001(9) 0.0141(9)
C12 0.0562(11) 0.0416(11) 0.0601(12) 0.0072(8) -0.0120(9) 0.0183(9)
C28 0.0705(16) 0.0603(16) 0.100(2) 0.0218(14) 0.0268(14) -0.0001(13)
C8 0.0644(14) 0.0448(12) 0.0801(16) -0.0057(10) 0.0138(12) 0.0051(11)
C24 0.0488(11) 0.0508(12) 0.0616(12) 0.0027(9) 0.0057(9) 0.0048(9)
C39 0.0548(12) 0.0405(11) 0.0675(13) 0.0030(9) 0.0153(10) 0.0110(9)
C30 0.0968(19) 0.0446(12) 0.0719(15) 0.0102(10) 0.0099(13) 0.0195(12)
C23 0.0799(16) 0.0588(14) 0.0612(13) 0.0038(10) 0.0068(11) 0.0318(12)
C7 0.0509(12) 0.0563(13) 0.0645(13) -0.0050(10) -0.0007(9) 0.0053(10)
C14 0.0789(17) 0.0650(16) 0.0794(17) 0.0177(12) 0.0059(13) 0.0217(13)
C41 0.0593(13) 0.0553(13) 0.0695(14) 0.0097(10) -0.0008(10) 0.0203(11)
C16 0.0950(19) 0.0415(12) 0.0799(16) 0.0006(11) -0.0143(14) 0.0186(12)
C13 0.0769(15) 0.0465(12) 0.0710(14) 0.0064(10) -0.0005(12) 0.0205(11)
C35 0.0691(16) 0.0608(16) 0.110(2) -0.0109(15) -0.0106(15) 0.0104(13)
C19 0.0525(13) 0.0534(13) 0.0938(18) -0.0123(12) 0.0043(12) 0.0182(10)
C36 0.0681(16) 0.0585(16) 0.103(2) -0.0140(14) 0.0239(15) -0.0033(13)
C15 0.0796(16) 0.0476(13) 0.0773(16) 0.0211(11) -0.0142(13) 0.0069(12)
C34 0.0663(15) 0.0488(13) 0.0905(18) -0.0001(11) -0.0089(13) 0.0109(11)
C29 0.101(2) 0.0460(14) 0.0886(19) 0.0192(12) 0.0205(16) 0.0021(14)
C42 0.081(2) 0.104(3) 0.098(2) -0.0181(19) -0.0233(17) 0.0101(18)
C20 0.0656(18) 0.094(2) 0.152(3) 0.029(2) 0.0294(19) 0.0084(17)
C37 0.121(3) 0.0417(13) 0.093(2) 0.0136(12) 0.0401(19) 0.0072(14)
C21 0.125(3) 0.078(2) 0.191(5) 0.019(3) 0.060(3) 0.000(2)
C43 0.095(3) 0.094(3) 0.209(5) -0.006(3) -0.030(3) -0.010(2)

loop_
_atom_type_symbol
_atom_type_description
_atom_type_scat_dispersion_real
_atom_type_scat_dispersion_imag
_atom_type_scat_source
C C 0.0181 0.0091 'International Tables Vol C Tables 4.2.6.8 and 6.1.1.4'
H H 0.0000 0.0000 'International Tables Vol C Tables 4.2.6.8 and 6.1.1.4'
O O 0.0492 0.0322 'International Tables Vol C Tables 4.2.6.8 and 6.1.1.4'

loop_
_geom_angle_atom_site_label_1
_geom_angle_atom_site_label_2
_geom_angle_atom_site_label_3
_geom_angle
C19 O3 C20 117.8(3)
C32 C25 C40 57.21(13)
C26 C25 C32 120.55(17)
C26 C25 C40 118.97(17)
C24 C25 C32 117.88(17)
C24 C25 C26 116.19(18)
C24 C25 C40 112.54(18)
C6 C5 C4 122.82(18)
C6 C5 C10 118.39(19)
C10 C5 C4 118.79(18)
C41 O6 C42 116.9(2)
C3 C2 H2 119.2
C3 C2 C1 121.5(2)
C1 C2 H2 119.2
C25 C32 H32 114.2
C40 C32 C25 62.33(14)
C40 C32 H32 114.2
C40 C32 C39 121.04(18)
C39 C32 C25 121.20(18)
C39 C32 H32 114.2
C24 C22 H22 119.5
C24 C22 C23 121.0(2)
C23 C22 H22 119.5
C2 C3 H3 118.2
C2 C3 C4 123.6(2)
C4 C3 H3 118.2
O1 C1 C2 121.0(2)
O1 C1 C10 121.9(2)
C2 C1 C10 117.10(18)
C5 C4 C11 121.06(16)
C5 C4 C18 118.97(17)
C3 C4 C5 116.42(17)
C3 C4 C11 118.14(17)
C3 C4 C18 110.76(17)
C11 C4 C18 57.34(14)
C27 C26 C25 122.5(2)
C27 C26 C31 118.6(2)
C31 C26 C25 118.90(19)
C26 C27 H27 119.5
C28 C27 C26 120.9(2)
C28 C27 H27 119.5
C5 C6 H6 119.5
C7 C6 C5 121.1(2)
C7 C6 H6 119.5
C26 C31 C30 119.3(2)
C26 C31 C23 121.7(2)
C30 C31 C23 119.0(2)
C4 C11 H11 113.6
C18 C11 C4 62.66(14)
C18 C11 H11 113.6
C18 C11 C12 122.27(18)
C12 C11 C4 121.72(17)
C12 C11 H11 113.6
C5 C10 C1 121.37(19)
C9 C10 C5 119.7(2)
C9 C10 C1 118.90(19)
C25 C40 H40 114.9
C32 C40 C25 60.46(13)
C32 C40 H40 114.9
C41 C40 C25 119.80(18)
C41 C40 C32 121.3(2)
C41 C40 H40 114.9
C10 C9 H9 119.6
C8 C9 C10 120.8(2)
C8 C9 H9 119.6
C39 C38 H38 120.4
C39 C38 C37 119.2(3)
C37 C38 H38 120.4
C12 C17 H17 120.0
C12 C17 C16 120.0(3)
C16 C17 H17 120.0
C4 C18 H18 115.1
C11 C18 C4 60.00(13)
C11 C18 H18 115.1
C11 C18 C19 123.4(2)
C19 C18 C4 116.71(18)
C19 C18 H18 115.1
C17 C12 C11 121.2(2)
C13 C12 C11 120.3(2)
C13 C12 C17 118.5(2)
C27 C28 H28 119.9
C29 C28 C27 120.2(3)
C29 C28 H28 119.9
C9 C8 H8 120.0
C9 C8 C7 119.9(2)
C7 C8 H8 120.0
C25 C24 H24 118.0
C22 C24 C25 124.0(2)
C22 C24 H24 118.0
C38 C39 C32 120.4(2)
C34 C39 C32 120.6(2)
C34 C39 C38 119.0(2)
C31 C30 H30 119.5
C29 C30 C31 120.9(2)
C29 C30 H30 119.5
O4 C23 C22 121.1(2)
O4 C23 C31 121.6(2)
C22 C23 C31 117.3(2)
C6 C7 H7 120.0
C8 C7 C6 120.0(2)
C8 C7 H7 120.0
C13 C14 H14 120.3
C15 C14 H14 120.3
C15 C14 C13 119.5(3)
O5 C41 O6 123.7(2)
O5 C41 C40 126.2(2)
O6 C41 C40 110.1(2)
C17 C16 H16 119.7
C15 C16 C17 120.6(2)
C15 C16 H16 119.7
C12 C13 H13 119.3
C14 C13 C12 121.5(2)
C14 C13 H13 119.3
C36 C35 H35 120.1
C36 C35 C34 119.7(3)
C34 C35 H35 120.1
O3 C19 C18 109.1(2)
O2 C19 O3 125.5(3)
O2 C19 C18 125.4(3)
C35 C36 H36 119.7
C35 C36 C37 120.6(3)
C37 C36 H36 119.7
C14 C15 H15 120.0
C16 C15 C14 119.9(2)
C16 C15 H15 120.0
C39 C34 C35 121.3(3)
C39 C34 H34 119.4
C35 C34 H34 119.4
C28 C29 H29 120.0
C30 C29 C28 120.1(2)
C30 C29 H29 120.0
O6 C42 H42A 109.5
O6 C42 H42B 109.5
H42A C42 H42B 108.1
C43 C42 O6 110.6(3)
C43 C42 H42A 109.5
C43 C42 H42B 109.5
O3 C20 H20A 109.6
O3 C20 H20B 109.6
H20A C20 H20B 108.2
C21 C20 O3 110.1(3)
C21 C20 H20A 109.6
C21 C20 H20B 109.6
C38 C37 H37 119.9
C36 C37 C38 120.2(3)
C36 C37 H37 119.9
C20 C21 H21A 109.5
C20 C21 H21B 109.5
C20 C21 H21C 109.5
H21A C21 H21B 109.5
H21A C21 H21C 109.5
H21B C21 H21C 109.5
C42 C43 H43A 109.5
C42 C43 H43B 109.5
C42 C43 H43C 109.5
H43A C43 H43B 109.5
H43A C43 H43C 109.5
H43B C43 H43C 109.5

loop_
_geom_bond_atom_site_label_1
_geom_bond_atom_site_label_2
_geom_bond_distance
O1 C1 1.230(3)
O3 C19 1.330(3)
O3 C20 1.460(3)
C25 C32 1.537(3)
C25 C26 1.497(3)
C25 C40 1.565(3)
C25 C24 1.462(3)
O5 C41 1.191(3)
C5 C4 1.497(3)
C5 C6 1.392(3)
C5 C10 1.400(3)
O2 C19 1.199(3)
O6 C41 1.328(3)
O6 C42 1.451(3)
C2 H2 0.9300
C2 C3 1.324(3)
C2 C1 1.456(3)
C32 H32 0.9800
C32 C40 1.485(3)
C32 C39 1.506(3)
O4 C23 1.226(3)
C22 H22 0.9300
C22 C24 1.331(3)
C22 C23 1.457(3)
C3 H3 0.9300
C3 C4 1.462(3)
C1 C10 1.481(3)
C4 C11 1.530(3)
C4 C18 1.569(3)
C26 C27 1.392(3)
C26 C31 1.399(3)
C27 H27 0.9300
C27 C28 1.382(3)
C6 H6 0.9300
C6 C7 1.386(3)
C31 C30 1.403(3)
C31 C23 1.472(3)
C11 H11 0.9800
C11 C18 1.487(3)
C11 C12 1.491(3)
C10 C9 1.397(3)
C40 H40 0.9800
C40 C41 1.483(3)
C9 H9 0.9300
C9 C8 1.369(4)
C38 H38 0.9300
C38 C39 1.384(3)
C38 C37 1.404(4)
C17 H17 0.9300
C17 C12 1.387(3)
C17 C16 1.394(3)
C18 H18 0.9800
C18 C19 1.493(3)
C12 C13 1.383(3)
C28 H28 0.9300
C28 C29 1.372(4)
C8 H8 0.9300
C8 C7 1.379(4)
C24 H24 0.9300
C39 C34 1.374(3)
C30 H30 0.9300
C30 C29 1.362(4)
C7 H7 0.9300
C14 H14 0.9300
C14 C13 1.383(3)
C14 C15 1.380(4)
C16 H16 0.9300
C16 C15 1.368(4)
C13 H13 0.9300
C35 H35 0.9300
C35 C36 1.355(4)
C35 C34 1.383(3)
C36 H36 0.9300
C36 C37 1.365(5)
C15 H15 0.9300
C34 H34 0.9300
C29 H29 0.9300
C42 H42A 0.9700
C42 H42B 0.9700
C42 C43 1.428(6)
C20 H20A 0.9700
C20 H20B 0.9700
C20 C21 1.435(6)
C37 H37 0.9300
C21 H21A 0.9600
C21 H21B 0.9600
C21 H21C 0.9600
C43 H43A 0.9600
C43 H43B 0.9600
C43 H43C 0.9600

loop_
_geom_torsion_atom_site_label_1
_geom_torsion_atom_site_label_2
_geom_torsion_atom_site_label_3
_geom_torsion_atom_site_label_4
_geom_torsion
O1 C1 C10 C5 -175.7(2)
O1 C1 C10 C9 6.7(3)
C25 C32 C40 C41 -108.9(2)
C25 C32 C39 C38 -116.7(2)
C25 C32 C39 C34 65.9(3)
C25 C26 C27 C28 -176.8(2)
C25 C26 C31 C30 177.37(19)
C25 C26 C31 C23 -3.9(3)
C25 C40 C41 O5 -92.7(3)
C25 C40 C41 O6 88.0(3)
C5 C4 C11 C18 -106.6(2)
C5 C4 C11 C12 140.6(2)
C5 C4 C18 C11 110.2(2)
C5 C4 C18 C19 -4.6(3)
C5 C6 C7 C8 0.2(4)
C5 C10 C9 C8 -1.2(3)
C2 C3 C4 C5 9.0(3)
C2 C3 C4 C11 165.8(2)
C2 C3 C4 C18 -131.1(2)
C2 C1 C10 C5 4.8(3)
C2 C1 C10 C9 -172.8(2)
C32 C25 C26 C27 -17.8(3)
C32 C25 C26 C31 163.12(19)
C32 C25 C40 C41 111.3(2)
C32 C25 C24 C22 -161.3(2)
C32 C40 C41 O5 -21.2(4)
C32 C40 C41 O6 159.5(2)
C32 C39 C34 C35 178.5(2)
C3 C2 C1 O1 172.7(2)
C3 C2 C1 C10 -7.9(3)
C3 C4 C11 C18 97.7(2)
C3 C4 C11 C12 -15.0(3)
C3 C4 C18 C11 -110.86(19)
C3 C4 C18 C19 134.3(2)
C1 C2 C3 C4 0.8(4)
C1 C10 C9 C8 176.4(2)
C4 C5 C6 C7 178.1(2)
C4 C5 C10 C1 4.8(3)
C4 C5 C10 C9 -177.61(19)
C4 C11 C18 C19 104.0(2)
C4 C11 C12 C17 116.2(2)
C4 C11 C12 C13 -67.0(3)
C4 C18 C19 O3 -87.6(3)
C4 C18 C19 O2 91.0(3)
C26 C25 C32 C40 106.8(2)
C26 C25 C32 C39 -141.9(2)
C26 C25 C40 C32 -109.5(2)
C26 C25 C40 C41 1.8(3)
C26 C25 C24 C22 -7.0(3)
C26 C27 C28 C29 -1.1(4)
C26 C31 C30 C29 0.1(4)
C26 C31 C23 O4 175.0(2)
C26 C31 C23 C22 -4.7(3)
C27 C26 C31 C30 -1.8(3)
C27 C26 C31 C23 176.9(2)
C27 C28 C29 C30 -0.6(5)
C6 C5 C4 C3 168.01(19)
C6 C5 C4 C11 11.9(3)
C6 C5 C4 C18 -55.3(3)
C6 C5 C10 C1 -174.68(19)
C6 C5 C10 C9 2.9(3)
C31 C26 C27 C28 2.3(4)
C31 C30 C29 C28 1.2(4)
C11 C4 C18 C19 -114.9(2)
C11 C18 C19 O3 -157.8(2)
C11 C18 C19 O2 20.8(4)
C11 C12 C13 C14 -178.2(2)
C10 C5 C4 C3 -11.5(3)
C10 C5 C4 C11 -167.54(19)
C10 C5 C4 C18 125.2(2)
C10 C5 C6 C7 -2.4(3)
C10 C9 C8 C7 -1.1(4)
C40 C25 C32 C39 111.3(2)
C40 C25 C26 C27 49.1(3)
C40 C25 C26 C31 -130.0(2)
C40 C25 C24 C22 135.0(2)
C40 C32 C39 C38 -42.4(3)
C40 C32 C39 C34 140.3(2)
C9 C8 C7 C6 1.6(4)
C38 C39 C34 C35 1.1(4)
C17 C12 C13 C14 -1.3(3)
C17 C16 C15 C14 -1.1(4)
C18 C4 C11 C12 -112.8(2)
C18 C11 C12 C17 40.6(3)
C18 C11 C12 C13 -142.6(2)
C12 C11 C18 C4 111.9(2)
C12 C11 C18 C19 -144.1(2)
C12 C17 C16 C15 0.5(4)
C24 C25 C32 C40 -100.1(2)
C24 C25 C32 C39 11.2(3)
C24 C25 C26 C27 -171.3(2)
C24 C25 C26 C31 9.6(3)
C24 C25 C40 C32 109.56(19)
C24 C25 C40 C41 -139.1(2)
C24 C22 C23 O4 -172.1(3)
C24 C22 C23 C31 7.6(3)
C39 C32 C40 C25 -111.5(2)
C39 C32 C40 C41 139.5(2)
C39 C38 C37 C36 -0.2(4)
C30 C31 C23 O4 -6.3(4)
C30 C31 C23 C22 174.0(2)
C23 C22 C24 C25 -1.6(4)
C23 C31 C30 C29 -178.7(2)
C41 O6 C42 C43 89.8(4)
C16 C17 C12 C11 177.5(2)
C16 C17 C12 C13 0.7(3)
C13 C14 C15 C16 0.5(4)
C35 C36 C37 C38 0.9(5)
C19 O3 C20 C21 -92.3(4)
C36 C35 C34 C39 -0.3(5)
C15 C14 C13 C12 0.8(4)
C34 C35 C36 C37 -0.7(5)
C42 O6 C41 O5 -0.9(4)
C42 O6 C41 C40 178.4(2)
C20 O3 C19 O2 -6.3(4)
C20 O3 C19 C18 172.3(2)
C37 C38 C39 C32 -178.2(2)
C37 C38 C39 C34 -0.8(4)
